data_7101111
loop_
_publ_author_name
'Cuesta, Luciano'
'Hevia, Eva'
'Morales, Dolores'
'P\'erez, Julio'
'Riera, V\'ictor'
'Rodr\'iguez, Elena'
'Miguel, Daniel'

_publ_section_title
;
 Activation of a 1,10-phenanthroline ligand on a rhenium tricarbonyl complex
;
_journal_coden_ASTM CHCOFS
_journal_issue 1
_journal_name_full
;
 Chemical Communications (Cambridge, United Kingdom)
;
_journal_page_first 116
_journal_page_last 117
_journal_paper_doi 10.1039/b412447b
_journal_year 2005
_chemical_formula_sum 'C31.25 H24.5 Cl0.5 N2 O5 P Re'
_chemical_formula_weight 742.92
_space_group_IT_number 15
_symmetry_cell_setting monoclinic
_symmetry_space_group_name_Hall '-C 2yc'
_symmetry_space_group_name_H-M 'C 1 2/c 1'
_atom_sites_solution_hydrogens geom
_atom_sites_solution_primary direct
_atom_sites_solution_secondary difmap
_audit_creation_method SHELXL-97
_cell_angle_alpha 90.00
_cell_angle_beta 90.334(4)
_cell_angle_gamma 90.00
_cell_formula_units_Z 8
_cell_length_a 25.629(6)
_cell_length_b 9.692(2)
_cell_length_c 24.818(5)
_cell_measurement_temperature 296(2)
_cell_volume 6165(2)
_computing_cell_refinement 'Bruker SMART'
_computing_data_collection 'Bruker SMART'
_computing_data_reduction 'Bruker SHELXTL'
_computing_molecular_graphics 'Bruker SHELXTL'
_computing_publication_material 'Bruker SHELXTL'
_computing_structure_refinement 'SHELXL-97 (Sheldrick, 1997)'
_computing_structure_solution 'SHELXS-97 (Sheldrick, 1990)'
_diffrn_ambient_temperature 296(2)
_diffrn_measured_fraction_theta_full 0.994
_diffrn_measured_fraction_theta_max 0.994
_diffrn_measurement_device_type 'CCD area detector'
_diffrn_measurement_method 'phi and omega scans'
_diffrn_radiation_monochromator graphite
_diffrn_radiation_source 'fine-focus sealed tube'
_diffrn_radiation_type MoK\a
_diffrn_radiation_wavelength 0.71073
_diffrn_reflns_av_R_equivalents 0.0747
_diffrn_reflns_av_sigmaI/netI 0.0904
_diffrn_reflns_limit_h_max 28
_diffrn_reflns_limit_h_min -25
_diffrn_reflns_limit_k_max 8
_diffrn_reflns_limit_k_min -10
_diffrn_reflns_limit_l_max 24
_diffrn_reflns_limit_l_min -27
_diffrn_reflns_number 13470
_diffrn_reflns_theta_full 23.34
_diffrn_reflns_theta_max 23.34
_diffrn_reflns_theta_min 1.59
_exptl_absorpt_coefficient_mu 4.078
_exptl_absorpt_correction_T_max 1.000000
_exptl_absorpt_correction_T_min 0.780198
_exptl_absorpt_correction_type SADABS
_exptl_crystal_colour RED
_exptl_crystal_density_diffrn 1.601
_exptl_crystal_density_method 'not measured'
_exptl_crystal_description BLOCK
_exptl_crystal_F_000 2916
_exptl_crystal_size_max 0.08
_exptl_crystal_size_mid 0.11
_exptl_crystal_size_min 0.13
_refine_diff_density_max 1.135
_refine_diff_density_min -0.754
_refine_diff_density_rms 0.145
_refine_ls_extinction_method none
_refine_ls_goodness_of_fit_ref 1.052
_refine_ls_hydrogen_treatment mixed
_refine_ls_matrix_type full
_refine_ls_number_parameters 371
_refine_ls_number_reflns 4450
_refine_ls_number_restraints 0
_refine_ls_restrained_S_all 1.052
_refine_ls_R_factor_all 0.0876
_refine_ls_R_factor_gt 0.0463
_refine_ls_shift/su_max 0.002
_refine_ls_shift/su_mean 0.000
_refine_ls_structure_factor_coef Fsqd
_refine_ls_weighting_details 'calc w=1/[\s^2^(Fo^2^)+(0.0252P)^2^+0.0000P] where P=(Fo^2^+2Fc^2^)/3'
_refine_ls_weighting_scheme calc
_refine_ls_wR_factor_gt 0.0857
_refine_ls_wR_factor_ref 0.0930
_reflns_number_gt 2947
_reflns_number_total 4450
_reflns_threshold_expression >2sigma(I)
_cod_data_source_file b412447b.txt
_cod_depositor_comments
;
The following automatic conversions were performed:
'_symmetry_cell_setting' value 'Monoclinic' changed to 'monoclinic'
according to '/home/saulius/struct/CIF-dictionaries/cif_core.dic'
dictionary named 'cif_core.dic' version 2.4.1 from 2010-06-29.

Automatic conversion script
Id: cif_fix_enum 1527 2010-12-29 10:47:43Z saulius 
;
_cod_original_sg_symbol_H-M C2/c
_cod_original_formula_sum 'C31.25 H24.50 Cl0.50 N2 O5 P Re'
_cod_database_code 7101111

loop_
_symmetry_equiv_pos_as_xyz
'x, y, z'
'-x, y, -z+1/2'
'x+1/2, y+1/2, z'
'-x+1/2, y+1/2, -z+1/2'
'-x, -y, -z'
'x, -y, z-1/2'
'-x+1/2, -y+1/2, -z'
'x+1/2, -y+1/2, z-1/2'

loop_
_atom_site_label
_atom_site_type_symbol
_atom_site_fract_x
_atom_site_fract_y
_atom_site_fract_z
_atom_site_U_iso_or_equiv
_atom_site_adp_type
_atom_site_occupancy
_atom_site_symmetry_multiplicity
_atom_site_calc_flag
_atom_site_refinement_flags
Re1 Re 0.881297(16) 0.03185(5) 0.793981(16) 0.03501(14) Uani 1 1 d .
P1 P 0.88329(10) 0.2120(3) 0.86463(11) 0.0368(7) Uani 1 1 d .
N1 N 0.8525(3) -0.0803(8) 0.8620(3) 0.036(2) Uani 1 1 d .
N2 N 0.7972(3) 0.0384(9) 0.7828(3) 0.036(2) Uani 1 1 d .
C1 C 0.8847(4) -0.1169(13) 0.7423(5) 0.044(3) Uani 1 1 d .
O1 O 0.8906(3) -0.2023(10) 0.7107(4) 0.074(3) Uani 1 1 d .
C2 C 0.8993(4) 0.1535(13) 0.7383(5) 0.047(3) Uani 1 1 d .
O2 O 0.9103(3) 0.2327(9) 0.7038(3) 0.069(3) Uani 1 1 d .
C3 C 0.9546(4) 0.0004(10) 0.8073(4) 0.038(3) Uani 1 1 d .
O3 O 0.9977(3) -0.0246(9) 0.8140(3) 0.058(2) Uani 1 1 d .
C4 C 0.9162(4) 0.1349(11) 0.9230(4) 0.042(3) Uani 1 1 d .
H4A H 0.9505 0.1038 0.9120 0.051 Uiso 1 1 calc R
H4B H 0.9211 0.2055 0.9502 0.051 Uiso 1 1 calc R
C5 C 0.8868(4) 0.0123(11) 0.9483(3) 0.039(3) Uani 1 1 d .
H5 H 0.8519 0.0434 0.9585 0.047 Uiso 1 1 d R
C6 C 0.9162(4) -0.0292(15) 0.9989(4) 0.055(3) Uani 1 1 d .
O6 O 0.9532(4) -0.1002(10) 1.0002(3) 0.089(3) Uani 1 1 d .
C7 C 0.9271(7) 0.011(3) 1.0905(5) 0.289(19) Uani 1 1 d .
H7A H 0.9177 -0.0754 1.1068 0.433 Uiso 1 1 calc R
H7B H 0.9196 0.0850 1.1149 0.433 Uiso 1 1 calc R
H7C H 0.9637 0.0107 1.0824 0.433 Uiso 1 1 calc R
O7 O 0.8971(3) 0.0297(15) 1.0407(3) 0.149(6) Uani 1 1 d .
C11 C 0.8813(4) -0.1140(11) 0.9108(4) 0.041(3) Uani 1 1 d .
H11 H 0.9163 -0.1444 0.9006 0.049 Uiso 1 1 calc R
C12 C 0.8547(5) -0.2321(12) 0.9417(4) 0.057(3) Uani 1 1 d .
H12 H 0.8751 -0.2920 0.9623 0.068 Uiso 1 1 calc R
C13 C 0.8042(5) -0.2502(13) 0.9397(4) 0.057(3) Uani 1 1 d .
H13 H 0.7888 -0.3155 0.9621 0.068 Uiso 1 1 calc R
C14 C 0.7726(5) -0.1722(13) 0.9042(5) 0.056(3) Uani 1 1 d .
C15 C 0.7178(5) -0.1792(14) 0.9006(5) 0.069(4) Uani 1 1 d .
H15 H 0.6999 -0.2300 0.9263 0.083 Uiso 1 1 calc R
C16 C 0.6889(5) -0.1136(14) 0.8602(6) 0.070(4) Uani 1 1 d .
H16 H 0.6527 -0.1204 0.8602 0.084 Uiso 1 1 calc R
C17 C 0.7139(4) -0.0367(13) 0.8190(4) 0.052(3) Uani 1 1 d .
C18 C 0.6888(4) 0.0297(14) 0.7758(5) 0.064(3) Uani 1 1 d .
H18 H 0.6526 0.0272 0.7732 0.077 Uiso 1 1 calc R
C19 C 0.7165(5) 0.0972(13) 0.7379(5) 0.063(4) Uani 1 1 d .
H19 H 0.6997 0.1407 0.7092 0.076 Uiso 1 1 calc R
C20 C 0.7715(4) 0.1006(12) 0.7426(4) 0.051(3) Uani 1 1 d .
H20 H 0.7905 0.1479 0.7167 0.061 Uiso 1 1 calc R
C21 C 0.7995(4) -0.0907(11) 0.8643(4) 0.042(3) Uani 1 1 d .
C22 C 0.7694(3) -0.0296(12) 0.8216(4) 0.040(3) Uani 1 1 d .
C31 C 0.9216(4) 0.3647(11) 0.8499(4) 0.034(3) Uani 1 1 d .
C32 C 0.9002(4) 0.4952(11) 0.8469(4) 0.045(3) Uani 1 1 d .
H32 H 0.8652 0.5067 0.8554 0.054 Uiso 1 1 calc R
C33 C 0.9286(5) 0.6090(13) 0.8316(4) 0.057(3) Uani 1 1 d .
H33 H 0.9126 0.6950 0.8291 0.069 Uiso 1 1 calc R
C34 C 0.9811(5) 0.5948(16) 0.8200(5) 0.069(4) Uani 1 1 d .
H34 H 1.0011 0.6718 0.8114 0.083 Uiso 1 1 calc R
C35 C 1.0032(5) 0.4665(18) 0.8212(6) 0.088(4) Uani 1 1 d .
H35 H 1.0381 0.4549 0.8122 0.105 Uiso 1 1 calc R
C36 C 0.9734(5) 0.3539(13) 0.8360(5) 0.070(4) Uani 1 1 d .
H36 H 0.9890 0.2673 0.8367 0.084 Uiso 1 1 calc R
C41 C 0.8236(4) 0.2852(11) 0.8922(5) 0.045(3) Uani 1 1 d .
C42 C 0.8203(5) 0.3271(13) 0.9455(5) 0.059(4) Uani 1 1 d .
H42 H 0.8488 0.3158 0.9684 0.071 Uiso 1 1 calc R
C43 C 0.7751(6) 0.3852(14) 0.9648(6) 0.083(5) Uani 1 1 d .
H43 H 0.7736 0.4119 1.0008 0.100 Uiso 1 1 calc R
C44 C 0.7325(6) 0.4048(15) 0.9326(7) 0.088(5) Uani 1 1 d .
H44 H 0.7021 0.4438 0.9462 0.106 Uiso 1 1 calc R
C45 C 0.7354(5) 0.3662(15) 0.8808(7) 0.080(4) Uani 1 1 d .
H45 H 0.7065 0.3782 0.8585 0.096 Uiso 1 1 calc R
C46 C 0.7815(4) 0.3078(12) 0.8592(5) 0.062(4) Uani 1 1 d .
H46 H 0.7830 0.2849 0.8228 0.074 Uiso 1 1 calc R
Cl91 Cl 1.0343(8) 0.463(3) 0.4958(10) 0.184(10) Uiso 0.25 1 d PG
Cl92 Cl 0.9380(11) 0.553(4) 0.5393(14) 0.284(18) Uiso 0.25 1 d PG
C90 C 1.0027(13) 0.604(4) 0.527(3) 0.17(3) Uiso 0.25 1 d PG
H90A H 1.0156 0.6574 0.5566 0.100 Uiso 0.25 1 d PG
H90B H 1.0036 0.6598 0.4946 0.100 Uiso 0.25 1 d PG

loop_
_atom_site_aniso_label
_atom_site_aniso_U_11
_atom_site_aniso_U_22
_atom_site_aniso_U_33
_atom_site_aniso_U_23
_atom_site_aniso_U_13
_atom_site_aniso_U_12
Re1 0.0349(2) 0.0356(3) 0.0345(2) 0.0012(3) 0.00062(16) -0.0007(3)
P1 0.0372(16) 0.035(2) 0.0382(17) -0.0006(13) 0.0006(13) 0.0019(14)
N1 0.040(5) 0.030(6) 0.038(5) 0.001(4) -0.004(4) -0.003(4)
N2 0.026(4) 0.040(6) 0.042(5) -0.012(5) -0.003(4) -0.005(5)
C1 0.032(6) 0.055(10) 0.044(8) 0.014(6) 0.002(6) 0.001(6)
O1 0.089(7) 0.061(8) 0.074(7) -0.026(5) 0.010(5) -0.016(5)
C2 0.025(6) 0.068(11) 0.049(8) -0.014(7) -0.010(6) 0.000(6)
O2 0.074(6) 0.069(7) 0.064(6) 0.031(5) 0.004(5) -0.008(5)
C3 0.061(7) 0.024(9) 0.029(6) -0.009(4) 0.007(5) -0.001(5)
O3 0.028(4) 0.081(7) 0.065(5) -0.002(5) -0.002(4) 0.011(4)
C4 0.036(6) 0.043(8) 0.049(7) 0.002(6) -0.002(5) 0.000(5)
C5 0.037(6) 0.045(9) 0.036(6) -0.004(5) 0.003(5) 0.005(5)
C6 0.040(7) 0.081(10) 0.044(7) 0.008(7) -0.001(6) 0.004(7)
O6 0.092(7) 0.105(9) 0.071(6) 0.000(5) -0.024(5) 0.042(6)
C7 0.137(16) 0.69(6) 0.039(9) 0.02(2) -0.033(10) 0.18(3)
O7 0.095(8) 0.318(18) 0.034(5) -0.006(7) -0.005(5) 0.106(10)
C11 0.046(7) 0.038(8) 0.038(7) 0.002(6) 0.001(5) 0.000(5)
C12 0.081(10) 0.035(9) 0.055(8) 0.016(6) 0.002(7) 0.005(7)
C13 0.064(9) 0.055(10) 0.051(8) 0.023(6) 0.002(7) -0.007(7)
C14 0.055(8) 0.054(10) 0.060(8) -0.008(7) 0.022(7) -0.017(7)
C15 0.063(10) 0.081(12) 0.064(9) -0.005(8) 0.019(8) -0.030(8)
C16 0.050(8) 0.072(11) 0.089(11) -0.021(8) 0.024(8) -0.020(7)
C17 0.039(6) 0.055(8) 0.063(7) -0.008(7) -0.003(6) -0.008(7)
C18 0.033(6) 0.072(10) 0.087(9) -0.023(8) -0.011(7) 0.004(7)
C19 0.050(8) 0.069(11) 0.070(9) 0.005(7) -0.014(7) -0.001(7)
C20 0.048(8) 0.055(9) 0.050(7) 0.000(6) -0.014(6) -0.010(6)
C21 0.054(7) 0.033(8) 0.037(7) -0.014(5) 0.006(6) -0.002(6)
C22 0.028(5) 0.042(7) 0.051(6) -0.014(6) 0.005(5) -0.006(6)
C31 0.037(6) 0.028(8) 0.036(6) -0.006(5) 0.006(5) 0.005(5)
C32 0.046(7) 0.031(11) 0.057(7) -0.002(5) 0.000(5) 0.001(5)
C33 0.081(10) 0.033(9) 0.059(8) -0.001(6) 0.003(7) -0.010(7)
C34 0.073(10) 0.048(11) 0.086(10) -0.008(8) 0.029(8) -0.027(8)
C35 0.069(9) 0.046(10) 0.148(13) 0.002(11) 0.042(9) -0.003(10)
C36 0.050(8) 0.035(9) 0.125(12) 0.000(8) 0.024(8) 0.008(7)
C41 0.046(7) 0.029(8) 0.061(8) 0.003(6) 0.012(6) 0.004(5)
C42 0.052(8) 0.066(11) 0.059(9) 0.002(7) 0.021(7) 0.022(7)
C43 0.109(13) 0.058(11) 0.083(11) 0.013(8) 0.043(10) 0.003(9)
C44 0.079(12) 0.062(12) 0.123(15) 0.008(10) 0.041(11) 0.014(9)
C45 0.036(8) 0.082(12) 0.122(14) -0.009(10) -0.002(9) 0.015(7)
C46 0.055(8) 0.045(9) 0.085(10) -0.014(7) -0.011(8) 0.010(7)

loop_
_atom_type_symbol
_atom_type_description
_atom_type_scat_dispersion_real
_atom_type_scat_dispersion_imag
_atom_type_scat_source
C C 0.0033 0.0016 'International Tables Vol C Tables 4.2.6.8 and 6.1.1.4'
H H 0.0000 0.0000 'International Tables Vol C Tables 4.2.6.8 and 6.1.1.4'
N N 0.0061 0.0033 'International Tables Vol C Tables 4.2.6.8 and 6.1.1.4'
O O 0.0106 0.0060 'International Tables Vol C Tables 4.2.6.8 and 6.1.1.4'
P P 0.1023 0.0942 'International Tables Vol C Tables 4.2.6.8 and 6.1.1.4'
Re Re -1.0185 7.2310 'International Tables Vol C Tables 4.2.6.8 and 6.1.1.4'
Cl Cl 0.1484 0.1585 'International Tables Vol C Tables 4.2.6.8 and 6.1.1.4'

loop_
_geom_angle_atom_site_label_1
_geom_angle_atom_site_label_2
_geom_angle_atom_site_label_3
_geom_angle
_geom_angle_site_symmetry_1
_geom_angle_site_symmetry_3
C2 Re1 C3 89.0(4) . .
C2 Re1 C1 88.2(5) . .
C3 Re1 C1 87.0(4) . .
C2 Re1 N1 170.6(4) . .
C3 Re1 N1 97.1(3) . .
C1 Re1 N1 99.3(4) . .
C2 Re1 N2 97.8(4) . .
C3 Re1 N2 172.1(4) . .
C1 Re1 N2 89.2(4) . .
N1 Re1 N2 76.6(3) . .
C2 Re1 P1 94.2(4) . .
C3 Re1 P1 88.5(3) . .
C1 Re1 P1 174.9(3) . .
N1 Re1 P1 78.8(2) . .
N2 Re1 P1 94.9(2) . .
C31 P1 C41 102.3(5) . .
C31 P1 C4 104.2(4) . .
C41 P1 C4 104.2(5) . .
C31 P1 Re1 116.3(3) . .
C41 P1 Re1 121.8(4) . .
C4 P1 Re1 106.3(4) . .
C21 N1 C11 116.7(8) . .
C21 N1 Re1 114.8(6) . .
C11 N1 Re1 126.6(6) . .
C20 N2 C22 119.1(8) . .
C20 N2 Re1 126.3(7) . .
C22 N2 Re1 114.6(6) . .
O1 C1 Re1 174.7(10) . .
O2 C2 Re1 178.6(12) . .
O3 C3 Re1 176.6(9) . .
C5 C4 P1 114.4(6) . .
C6 C5 C4 107.5(8) . .
C6 C5 C11 109.5(9) . .
C4 C5 C11 114.1(8) . .
O6 C6 O7 123.5(11) . .
O6 C6 C5 125.3(11) . .
O7 C6 C5 111.2(10) . .
C6 O7 C7 115.1(11) . .
N1 C11 C12 111.0(8) . .
N1 C11 C5 111.7(8) . .
C12 C11 C5 109.2(8) . .
C13 C12 C11 121.5(11) . .
C12 C13 C14 121.0(11) . .
C15 C14 C13 125.7(12) . .
C15 C14 C21 117.5(12) . .
C13 C14 C21 116.5(11) . .
C16 C15 C14 123.3(12) . .
C15 C16 C17 121.1(11) . .
C18 C17 C16 125.7(11) . .
C18 C17 C22 117.8(11) . .
C16 C17 C22 116.5(11) . .
C19 C18 C17 120.9(11) . .
C18 C19 C20 118.8(11) . .
N2 C20 C19 122.5(11) . .
N1 C21 C22 118.0(9) . .
N1 C21 C14 123.3(10) . .
C22 C21 C14 118.3(10) . .
N2 C22 C17 121.0(10) . .
N2 C22 C21 115.9(8) . .
C17 C22 C21 123.1(10) . .
C36 C31 C32 116.0(10) . .
C36 C31 P1 120.8(9) . .
C32 C31 P1 123.0(8) . .
C33 C32 C31 122.6(11) . .
C32 C33 C34 119.6(12) . .
C35 C34 C33 119.2(12) . .
C34 C35 C36 119.6(12) . .
C31 C36 C35 122.8(12) . .
C46 C41 C42 118.1(10) . .
C46 C41 P1 119.9(9) . .
C42 C41 P1 121.9(9) . .
C43 C42 C41 120.5(12) . .
C44 C43 C42 121.8(14) . .
C45 C44 C43 118.3(14) . .
C44 C45 C46 121.7(13) . .
C41 C46 C45 119.6(12) . .
Cl92 Cl91 C90 94(4) 5_766 5_766
Cl92 Cl91 C90 137(5) 5_766 .
C90 Cl91 C90 104(3) 5_766 .
Cl92 Cl91 Cl91 135(4) 5_766 5_766
C90 Cl91 Cl91 64(3) 5_766 5_766
C90 Cl91 Cl91 40.4(16) . 5_766
Cl91 Cl92 C90 46(2) 5_766 .
Cl91 C90 Cl92 40.1(17) 5_766 .
Cl91 C90 Cl91 76(2) 5_766 .
Cl92 C90 Cl91 106.9 . .

loop_
_geom_bond_atom_site_label_1
_geom_bond_atom_site_label_2
_geom_bond_distance
_geom_bond_site_symmetry_2
Re1 C2 1.876(13) .
Re1 C3 1.929(11) .
Re1 C1 1.932(13) .
Re1 N1 2.142(8) .
Re1 N2 2.173(7) .
Re1 P1 2.475(3) .
P1 C31 1.814(11) .
P1 C41 1.822(11) .
P1 C4 1.831(9) .
N1 C21 1.363(12) .
N1 C11 1.452(11) .
N2 C20 1.336(12) .
N2 C22 1.369(12) .
C1 O1 1.150(12) .
C2 O2 1.186(13) .
C3 O3 1.143(10) .
C4 C5 1.543(13) .
C5 C6 1.515(13) .
C5 C11 1.543(13) .
C6 O6 1.172(12) .
C6 O7 1.285(13) .
C7 O7 1.464(14) .
C11 C12 1.540(14) .
C12 C13 1.307(14) .
C13 C14 1.412(15) .
C14 C15 1.409(15) .
C14 C21 1.446(14) .
C15 C16 1.395(16) .
C16 C17 1.421(15) .
C17 C18 1.403(15) .
C17 C22 1.425(12) .
C18 C19 1.351(15) .
C19 C20 1.415(14) .
C21 C22 1.436(13) .
C31 C36 1.379(14) .
C31 C32 1.381(13) .
C32 C33 1.376(14) .
C33 C34 1.386(16) .
C34 C35 1.367(17) .
C35 C36 1.383(17) .
C41 C46 1.370(14) .
C41 C42 1.387(14) .
C42 C43 1.378(16) .
C43 C44 1.362(18) .
C44 C45 1.343(18) .
C45 C46 1.417(15) .
Cl91 Cl92 1.14(4) 5_766
Cl91 C90 1.28(5) 5_766
Cl91 C90 1.7700 .
Cl91 Cl91 1.91(4) 5_766
Cl92 Cl91 1.14(4) 5_766
Cl92 C90 1.7612 .
C90 Cl91 1.28(5) 5_766
